data_2202430
loop_
_publ_author_name
'Philip J. Cox'
'Pamela L. Manson'

_publ_section_title
;
 Indomethacin <i>tert</i>-butanol solvate at 120K
;
_journal_issue 8
_journal_name_full 'Acta Crystallographica Section E'
_journal_page_first o1189
_journal_page_last o1191
_journal_paper_doi 10.1107/S160053680301506X
_journal_volume 59
_journal_year 2003
_chemical_formula_moiety 'C19 H16 Cl N O4, C4 H10 O'
_chemical_formula_sum 'C23 H26 Cl N O5'
_chemical_formula_weight 431.9
_space_group_IT_number 14
_symmetry_cell_setting monoclinic
_symmetry_space_group_name_Hall '-P 2yn'
_symmetry_space_group_name_H-M 'P 1 21/n 1'
_audit_creation_method 'WinGX routine CIF_UPDATE'
_cell_angle_alpha 90
_cell_angle_beta 91.561(4)
_cell_angle_gamma 90
_cell_formula_units_Z 4
_cell_length_a 11.98060(10)
_cell_length_b 12.27490(10)
_cell_length_c 14.7679(2)
_cell_measurement_reflns_used 27193
_cell_measurement_temperature 120(2)
_cell_measurement_theta_max 27.48
_cell_measurement_theta_min 2.91
_cell_volume 2170.97(4)
_computing_cell_refinement 'DENZO and COLLECT'
_computing_data_collection
;
DENZO (Otwinowski & Minor, 1997) and COLLECT (Hooft, 1998)
;
_computing_data_reduction 'DENZO and COLLECT'
_computing_molecular_graphics 'PLATON (Spek, 2002)'
_computing_publication_material 'WinGX (Farrugia, 1999)'
_computing_structure_refinement 'SHELXL97 (Sheldrick, 1997)'
_computing_structure_solution 'SIR97 (Altomare et al., 1999)'
_diffrn_measured_fraction_theta_full 0.994
_diffrn_measured_fraction_theta_max 0.994
_diffrn_measurement_device_type
;
Nonius KappaCCD area-detector
;
_diffrn_measurement_method '\f and \w'
_diffrn_radiation_type MoK\a
_diffrn_radiation_wavelength 0.71073
_diffrn_reflns_av_R_equivalents 0.0466
_diffrn_reflns_limit_h_max 14
_diffrn_reflns_limit_h_min -15
_diffrn_reflns_limit_k_max 15
_diffrn_reflns_limit_k_min -15
_diffrn_reflns_limit_l_max 17
_diffrn_reflns_limit_l_min -19
_diffrn_reflns_number 26128
_diffrn_reflns_theta_full 27.5
_diffrn_reflns_theta_max 27.5
_diffrn_reflns_theta_min 3.22
_diffrn_standards_number 0
_exptl_absorpt_coefficient_mu 0.21
_exptl_absorpt_correction_T_max 0.9573
_exptl_absorpt_correction_T_min 0.8765
_exptl_absorpt_correction_type multi-scan
_exptl_absorpt_process_details
;
(SORTAV; Blessing, 1995, 1997)
;
_exptl_crystal_colour colourless
_exptl_crystal_density_diffrn 1.321
_exptl_crystal_density_method 'not measured'
_exptl_crystal_description prism
_exptl_crystal_F_000 912
_exptl_crystal_size_max 0.56
_exptl_crystal_size_mid 0.4
_exptl_crystal_size_min 0.24
_refine_diff_density_max 0.274
_refine_diff_density_min -0.313
_refine_ls_extinction_method none
_refine_ls_goodness_of_fit_ref 1.021
_refine_ls_hydrogen_treatment mixed
_refine_ls_matrix_type full
_refine_ls_number_parameters 282
_refine_ls_number_reflns 4955
_refine_ls_number_restraints 0
_refine_ls_restrained_S_all 1.021
_refine_ls_R_factor_gt 0.0363
_refine_ls_shift/su_max 0.000
_refine_ls_structure_factor_coef Fsqd
_refine_ls_weighting_details 'calc w = 1/[\s^2^(Fo^2^)+(0.0405P)^2^+0.9973P] where P = (Fo^2^+2Fc^2^)/3'
_refine_ls_weighting_scheme calc
_refine_ls_wR_factor_ref 0.0915
_reflns_number_gt 4405
_reflns_number_total 4955
_reflns_threshold_expression I>2\s(I)
_cod_data_source_file cf6270.cif
_cod_data_source_block I
_cod_depositor_comments
;
The following automatic conversions were performed:
'_geom_bond_publ_flag' value 'Y' changed to 'y' according to
'/home/saulius/struct/CIF-dictionaries/cif_core.dic' dictionary named
'cif_core.dic' version 2.4.1 from 2010-06-29 (4
times).

'_geom_bond_publ_flag' value 'N' changed to 'n' according to
'/home/saulius/struct/CIF-dictionaries/cif_core.dic' dictionary named
'cif_core.dic' version 2.4.1 from 2010-06-29 (53 times).

Automatic conversion script
Id: cif_fix_enum 1527 2010-12-29 10:47:43Z saulius 

The following automatic conversions were performed:

'_geom_bond_publ_flag' value 'Y' changed to 'y' according to
/home/saulius/struct/CIF-dictionaries/cif_core.dic dictionary named
'cif_core.dic' version 2.4.1 from 2010-06-29 (4
times).

'_geom_bond_publ_flag' value 'N' changed to 'n' according to
/home/saulius/struct/CIF-dictionaries/cif_core.dic dictionary named
'cif_core.dic' version 2.4.1 from 2010-06-29 (53
times).

'_geom_angle_publ_flag' value 'N' changed to 'n' according
to /home/saulius/struct/CIF-dictionaries/cif_core.dic dictionary
named 'cif_core.dic' version 2.4.1 from 2010-06-29 (92
times).

'_geom_angle_publ_flag' value 'Y' changed to 'y' according
to /home/saulius/struct/CIF-dictionaries/cif_core.dic dictionary
named 'cif_core.dic' version 2.4.1 from 2010-06-29 (4
times).

'_geom_torsion_publ_flag' value 'N' changed to 'n' according
to /home/saulius/struct/CIF-dictionaries/cif_core.dic dictionary
named 'cif_core.dic' version 2.4.1 from 2010-06-29 (49
times).

'_geom_torsion_publ_flag' value 'Y' changed to 'y' according
to /home/saulius/struct/CIF-dictionaries/cif_core.dic dictionary
named 'cif_core.dic' version 2.4.1 from 2010-06-29 (4 times).

Automatic conversion script
Id: cif_fix_values 1715 2011-07-08 13:25:40Z adriana 
;
_cod_original_sg_symbol_H-M 'P 21/n'
_cod_database_code 2202430
_cod_database_fobs_code 2202430

loop_
_symmetry_equiv_pos_as_xyz
'x, y, z'
'-x+1/2, y+1/2, -z+1/2'
'-x, -y, -z'
'x-1/2, -y-1/2, z-1/2'

loop_
_atom_site_label
_atom_site_fract_x
_atom_site_fract_y
_atom_site_fract_z
_atom_site_U_iso_or_equiv
_atom_site_adp_type
_atom_site_calc_flag
_atom_site_refinement_flags
_atom_site_occupancy
_atom_site_disorder_assembly
_atom_site_disorder_group
_atom_site_type_symbol
Cl1 0.53744(3) 0.11454(2) 0.05621(2) 0.02768(10) Uani d . 1 . . Cl
O1 0.39237(9) 0.49721(8) 0.34830(6) 0.0305(2) Uani d . 1 . . O
O2 0.80140(7) 0.81999(8) 0.06995(6) 0.0254(2) Uani d . 1 . . O
O3 0.50660(7) 0.99582(7) 0.33048(6) 0.0236(2) Uani d . 1 . . O
O4 0.32713(8) 0.97083(9) 0.36370(7) 0.0299(2) Uani d . 1 . . O
H4 0.3480(14) 1.0012(15) 0.4161(12) 0.036 Uiso d . 1 . . H
N1 0.45321(8) 0.61486(8) 0.24050(7) 0.0174(2) Uani d . 1 . . N
C2 0.38544(10) 0.70631(10) 0.25850(8) 0.0175(2) Uani d . 1 . . C
C3 0.43169(9) 0.79601(9) 0.22054(8) 0.0164(2) Uani d . 1 . . C
C4 0.53547(9) 0.76410(9) 0.18074(7) 0.0158(2) Uani d . 1 . . C
C5 0.61917(10) 0.82526(10) 0.14003(8) 0.0170(2) Uani d . 1 . . C
H5A 0.6115 0.9017 0.1319 0.02 Uiso calc R 1 . . H
C6 0.71351(10) 0.77079(10) 0.11206(8) 0.0188(2) Uani d . 1 . . C
C7 0.72567(10) 0.65809(10) 0.12564(9) 0.0216(3) Uani d . 1 . . C
H7 0.7916 0.6229 0.1064 0.026 Uiso calc R 1 . . H
C8 0.64368(10) 0.59707(10) 0.16644(8) 0.0203(2) Uani d . 1 . . C
H8 0.6527 0.521 0.1762 0.024 Uiso calc R 1 . . H
C9 0.54714(10) 0.65136(10) 0.19282(8) 0.0166(2) Uani d . 1 . . C
C10 0.43581(10) 0.51033(10) 0.27556(8) 0.0196(2) Uani d . 1 . . C
C11 0.46740(10) 0.41597(9) 0.21822(8) 0.0175(2) Uani d . 1 . . C
C12 0.44942(10) 0.41659(10) 0.12441(8) 0.0185(2) Uani d . 1 . . C
H12 0.4234 0.4809 0.0949 0.022 Uiso calc R 1 . . H
C13 0.46952(10) 0.32326(10) 0.07407(8) 0.0192(2) Uani d . 1 . . C
H13 0.4563 0.3225 0.0104 0.023 Uiso calc R 1 . . H
C14 0.50936(10) 0.23112(9) 0.11890(8) 0.0188(2) Uani d . 1 . . C
C15 0.52904(10) 0.22873(10) 0.21180(8) 0.0203(2) Uani d . 1 . . C
H15 0.5572 0.1649 0.2408 0.024 Uiso calc R 1 . . H
C16 0.50667(10) 0.32171(10) 0.26147(8) 0.0199(2) Uani d . 1 . . C
H16 0.5181 0.3213 0.3254 0.024 Uiso calc R 1 . . H
C17 0.27818(10) 0.69725(11) 0.30715(9) 0.0232(3) Uani d . 1 . . C
H17A 0.294 0.6882 0.3722 0.03 Uiso calc R 1 . . H
H17B 0.2361 0.6341 0.2842 0.03 Uiso calc R 1 . . H
H17C 0.234 0.7635 0.297 0.03 Uiso calc R 1 . . H
C18 0.38432(10) 0.90966(10) 0.22037(8) 0.0191(2) Uani d . 1 . . C
H18A 0.3022 0.9066 0.211 0.025 Uiso calc R 1 . . H
H18B 0.4158 0.9522 0.1701 0.025 Uiso calc R 1 . . H
C19 0.41293(10) 0.96445(9) 0.30993(8) 0.0179(2) Uani d . 1 . . C
C20 0.79578(12) 0.93475(12) 0.05756(11) 0.0326(3) Uani d . 1 . . C
H20A 0.7296 0.953 0.0201 0.042 Uiso calc R 1 . . H
H20B 0.863 0.9599 0.0274 0.042 Uiso calc R 1 . . H
H20C 0.7909 0.9705 0.1166 0.042 Uiso calc R 1 . . H
O5 0.36383(9) 0.06827(8) 0.51688(6) 0.0293(2) Uani d . 1 . . O
H51 0.4084(15) 0.0423(15) 0.5603(12) 0.035 Uiso d . 1 . . H
C21 0.35108(11) 0.18542(10) 0.52502(8) 0.0216(3) Uani d . 1 . . C
C22 0.27654(13) 0.22029(13) 0.44516(9) 0.0341(3) Uani d . 1 . . C
H22A 0.2052 0.1815 0.4472 0.044 Uiso calc R 1 . . H
H22B 0.3133 0.2029 0.3885 0.044 Uiso calc R 1 . . H
H22C 0.2631 0.2989 0.4484 0.044 Uiso calc R 1 . . H
C23 0.46498(14) 0.23816(15) 0.52097(13) 0.0466(4) Uani d . 1 . . C
H23A 0.5015 0.2151 0.4656 0.061 Uiso calc R 1 . . H
H23B 0.5106 0.216 0.5739 0.061 Uiso calc R 1 . . H
H23C 0.4566 0.3176 0.5208 0.061 Uiso calc R 1 . . H
C24 0.29574(13) 0.20767(14) 0.61433(9) 0.0367(4) Uani d . 1 . . C
H24A 0.3426 0.1788 0.6642 0.048 Uiso calc R 1 . . H
H24B 0.2224 0.1722 0.6144 0.048 Uiso calc R 1 . . H
H24C 0.2864 0.2864 0.6221 0.048 Uiso calc R 1 . . H

loop_
_atom_site_aniso_label
_atom_site_aniso_U_11
_atom_site_aniso_U_22
_atom_site_aniso_U_33
_atom_site_aniso_U_12
_atom_site_aniso_U_13
_atom_site_aniso_U_23
Cl1 0.03772(19) 0.01558(15) 0.02960(17) 0.00434(12) -0.00167(13) -0.00534(11)
O1 0.0437(6) 0.0250(5) 0.0232(5) 0.0010(4) 0.0110(4) 0.0006(4)
O2 0.0198(4) 0.0242(5) 0.0325(5) 0.0000(3) 0.0081(4) 0.0018(4)
O3 0.0219(4) 0.0217(5) 0.0270(5) -0.0018(3) -0.0032(4) 0.0007(4)
O4 0.0229(5) 0.0408(6) 0.0262(5) -0.0010(4) 0.0035(4) -0.0159(4)
N1 0.0181(5) 0.0148(5) 0.0195(5) 0.0008(4) 0.0020(4) -0.0034(4)
C2 0.0174(6) 0.0179(6) 0.0170(5) 0.0019(4) -0.0010(4) -0.0046(4)
C3 0.0167(5) 0.0174(6) 0.0149(5) 0.0030(4) -0.0016(4) -0.0037(4)
C4 0.0168(5) 0.0172(6) 0.0131(5) 0.0025(4) -0.0019(4) -0.0031(4)
C5 0.0190(6) 0.0157(5) 0.0161(5) 0.0016(4) -0.0014(4) -0.0013(4)
C6 0.0163(5) 0.0218(6) 0.0183(5) -0.0011(4) 0.0002(4) -0.0016(4)
C7 0.0169(6) 0.0212(6) 0.0269(6) 0.0044(5) 0.0021(5) -0.0045(5)
C8 0.0201(6) 0.0155(6) 0.0253(6) 0.0030(4) -0.0001(5) -0.0032(5)
C9 0.0166(5) 0.0170(5) 0.0161(5) -0.0004(4) -0.0005(4) -0.0027(4)
C10 0.0211(6) 0.0182(6) 0.0195(6) -0.0006(4) -0.0007(4) -0.0012(4)
C11 0.0178(5) 0.0147(5) 0.0200(6) -0.0021(4) 0.0008(4) -0.0012(4)
C12 0.0194(6) 0.0145(5) 0.0215(6) 0.0005(4) -0.0015(4) 0.0016(4)
C13 0.0202(6) 0.0186(6) 0.0186(6) -0.0007(4) -0.0025(4) -0.0007(4)
C14 0.0185(6) 0.0134(5) 0.0245(6) -0.0011(4) 0.0010(4) -0.0028(4)
C15 0.0209(6) 0.0153(6) 0.0246(6) -0.0001(4) -0.0013(5) 0.0047(5)
C16 0.0220(6) 0.0195(6) 0.0180(5) -0.0023(5) -0.0010(4) 0.0027(4)
C17 0.0194(6) 0.0240(6) 0.0264(6) 0.0002(5) 0.0045(5) -0.0034(5)
C18 0.0200(6) 0.0178(6) 0.0194(6) 0.0056(4) -0.0013(4) -0.0014(4)
C19 0.0214(6) 0.0112(5) 0.0211(6) 0.0041(4) -0.0004(4) 0.0002(4)
C20 0.0321(7) 0.0255(7) 0.0408(8) -0.0015(6) 0.0133(6) 0.0051(6)
O5 0.0399(6) 0.0255(5) 0.0221(5) 0.0055(4) -0.0078(4) -0.0054(4)
C21 0.0226(6) 0.0227(6) 0.0194(6) 0.0010(5) -0.0030(5) 0.0000(5)
C22 0.0388(8) 0.0385(8) 0.0244(7) 0.0064(6) -0.0090(6) 0.0018(6)
C23 0.0343(8) 0.0483(10) 0.0565(10) -0.0150(7) -0.0096(7) 0.0267(8)
C24 0.0398(8) 0.0480(9) 0.0223(7) 0.0174(7) -0.0018(6) -0.0065(6)

loop_
_atom_type_symbol
_atom_type_description
_atom_type_scat_dispersion_real
_atom_type_scat_dispersion_imag
_atom_type_scat_source
C C 0.0033 0.0016 'International Tables Vol C Tables 4.2.6.8 and 6.1.1.4'
H H 0 0 'International Tables Vol C Tables 4.2.6.8 and 6.1.1.4'
Cl Cl 0.1484 0.1585 'International Tables Vol C Tables 4.2.6.8 and 6.1.1.4'
N N 0.0061 0.0033 'International Tables Vol C Tables 4.2.6.8 and 6.1.1.4'
O O 0.0106 0.006 'International Tables Vol C Tables 4.2.6.8 and 6.1.1.4'

loop_
_geom_angle_atom_site_label_1
_geom_angle_atom_site_label_2
_geom_angle_atom_site_label_3
_geom_angle
_geom_angle_publ_flag
C6 O2 C20 117.29(10) n
C19 O4 H4 110.2(11) n
C10 N1 C2 124.41(10) n
C10 N1 C9 126.97(10) n
C2 N1 C9 108.08(9) n
C3 C2 N1 108.81(10) n
C3 C2 C17 128.62(11) n
N1 C2 C17 122.48(11) n
C2 C3 C4 108.25(10) n
C2 C3 C18 126.35(11) n
C4 C3 C18 125.40(11) n
C5 C4 C9 120.89(10) n
C5 C4 C3 131.57(11) y
C9 C4 C3 107.46(10) y
C6 C5 C4 117.93(11) n
C6 C5 H5A 121 n
C4 C5 H5A 121 n
O2 C6 C5 124.26(11) n
O2 C6 C7 114.75(10) n
C5 C6 C7 120.99(11) n
C8 C7 C6 121.48(11) n
C8 C7 H7 119.3 n
C6 C7 H7 119.3 n
C7 C8 C9 117.69(11) n
C7 C8 H8 121.2 n
C9 C8 H8 121.2 n
C8 C9 C4 121.00(11) n
C8 C9 N1 131.44(11) y
C4 C9 N1 107.31(10) y
O1 C10 N1 121.25(11) n
O1 C10 C11 121.34(11) n
N1 C10 C11 117.33(10) n
C12 C11 C16 119.94(11) n
C12 C11 C10 121.67(11) n
C16 C11 C10 118.14(11) n
C13 C12 C11 120.12(11) n
C13 C12 H12 119.9 n
C11 C12 H12 119.9 n
C14 C13 C12 118.59(11) n
C14 C13 H13 120.7 n
C12 C13 H13 120.7 n
C15 C14 C13 122.43(11) n
C15 C14 Cl1 118.59(9) n
C13 C14 Cl1 118.98(9) n
C14 C15 C16 118.42(11) n
C14 C15 H15 120.8 n
C16 C15 H15 120.8 n
C15 C16 C11 120.49(11) n
C15 C16 H16 119.8 n
C11 C16 H16 119.8 n
C2 C17 H17A 109.5 n
C2 C17 H17B 109.5 n
H17A C17 H17B 109.5 n
C2 C17 H17C 109.5 n
H17A C17 H17C 109.5 n
H17B C17 H17C 109.5 n
C3 C18 C19 109.48(9) n
C3 C18 H18A 109.8 n
C19 C18 H18A 109.8 n
C3 C18 H18B 109.8 n
C19 C18 H18B 109.8 n
H18A C18 H18B 108.2 n
O3 C19 O4 124.04(11) n
O3 C19 C18 122.92(11) n
O4 C19 C18 113.00(10) n
O2 C20 H20A 109.5 n
O2 C20 H20B 109.5 n
H20A C20 H20B 109.5 n
O2 C20 H20C 109.5 n
H20A C20 H20C 109.5 n
H20B C20 H20C 109.5 n
C21 O5 H51 111.2(12) n
O5 C21 C23 108.88(12) n
O5 C21 C24 107.45(11) n
C23 C21 C24 111.93(13) n
O5 C21 C22 105.99(11) n
C23 C21 C22 111.10(12) n
C24 C21 C22 111.23(11) n
C21 C22 H22A 109.5 n
C21 C22 H22B 109.5 n
H22A C22 H22B 109.5 n
C21 C22 H22C 109.5 n
H22A C22 H22C 109.5 n
H22B C22 H22C 109.5 n
C21 C23 H23A 109.5 n
C21 C23 H23B 109.5 n
H23A C23 H23B 109.5 n
C21 C23 H23C 109.5 n
H23A C23 H23C 109.5 n
H23B C23 H23C 109.5 n
C21 C24 H24A 109.5 n
C21 C24 H24B 109.5 n
H24A C24 H24B 109.5 n
C21 C24 H24C 109.5 n
H24A C24 H24C 109.5 n
H24B C24 H24C 109.5 n

loop_
_geom_bond_atom_site_label_1
_geom_bond_atom_site_label_2
_geom_bond_site_symmetry_2
_geom_bond_distance
_geom_bond_publ_flag
Cl1 C14 . 1.7422(12) y
O1 C10 . 1.2169(15) n
O2 C6 . 1.3769(14) n
O2 C20 . 1.4219(17) n
O3 C19 . 1.2170(15) y
O4 C19 . 1.3183(15) y
O4 H4 . 0.889(18) n
N1 C10 . 1.4014(15) n
N1 C2 . 1.4148(14) n
N1 C9 . 1.4164(15) n
C2 C3 . 1.3604(17) n
C2 C17 . 1.4934(16) n
C3 C4 . 1.4438(15) n
C3 C18 . 1.5061(16) n
C4 C5 . 1.4013(16) n
C4 C9 . 1.4019(16) n
C5 C6 . 1.3859(16) n
C5 H5A . 0.95 n
C6 C7 . 1.4049(18) n
C7 C8 . 1.3861(18) n
C7 H7 . 0.95 n
C8 C9 . 1.3992(16) n
C8 H8 . 0.95 n
C10 C11 . 1.4898(16) n
C11 C12 . 1.3963(17) n
C11 C16 . 1.3970(17) n
C12 C13 . 1.3903(17) n
C12 H12 . 0.95 n
C13 C14 . 1.3886(17) n
C13 H13 . 0.95 n
C14 C15 . 1.3860(17) n
C15 C16 . 1.3868(17) n
C15 H15 . 0.95 n
C16 H16 . 0.95 n
C17 H17A . 0.98 n
C17 H17B . 0.98 n
C17 H17C . 0.98 n
C18 C19 . 1.5146(16) n
C18 H18A . 0.99 n
C18 H18B . 0.99 n
C20 H20A . 0.98 n
C20 H20B . 0.98 n
C20 H20C . 0.98 n
O5 C21 . 1.4514(16) y
O5 H51 . 0.883(18) n
C21 C23 . 1.5130(19) n
C21 C24 . 1.5170(18) n
C21 C22 . 1.5213(17) n
C22 H22A . 0.98 n
C22 H22B . 0.98 n
C22 H22C . 0.98 n
C23 H23A . 0.98 n
C23 H23B . 0.98 n
C23 H23C . 0.98 n
C24 H24A . 0.98 n
C24 H24B . 0.98 n
C24 H24C . 0.98 n

loop_
_geom_hbond_atom_site_label_D
_geom_hbond_atom_site_label_H
_geom_hbond_atom_site_label_A
_geom_hbond_site_symmetry_A
_geom_hbond_distance_DH
_geom_hbond_distance_HA
_geom_hbond_distance_DA
_geom_hbond_angle_DHA
_geom_hbond_publ_flag
O4 H4 O5 1_565 0.89(2) 1.71(2) 2.5860(10) 170(2) yes
O5 H51 O3 3_666 0.88(2) 1.94(2) 2.8140(10) 170(2) yes
C15 H15 O3 1_545 0.95 2.54 3.3680(10) 145 yes

loop_
_geom_torsion_atom_site_label_1
_geom_torsion_atom_site_label_2
_geom_torsion_atom_site_label_3
_geom_torsion_atom_site_label_4
_geom_torsion
_geom_torsion_publ_flag
C10 N1 C2 C3 174.62(11) n
C9 N1 C2 C3 2.52(13) n
C10 N1 C2 C17 -8.62(18) y
C9 N1 C2 C17 179.28(10) n
N1 C2 C3 C4 -3.09(13) n
C17 C2 C3 C4 -179.59(11) n
N1 C2 C3 C18 177.48(10) n
C17 C2 C3 C18 1.0(2) y
C2 C3 C4 C5 -174.29(12) n
C18 C3 C4 C5 5.2(2) n
C2 C3 C4 C9 2.52(13) n
C18 C3 C4 C9 -178.04(11) n
C9 C4 C5 C6 0.09(16) n
C3 C4 C5 C6 176.55(11) n
C20 O2 C6 C5 2.28(18) n
C20 O2 C6 C7 -177.61(12) n
C4 C5 C6 O2 178.98(11) n
C4 C5 C6 C7 -1.14(17) n
O2 C6 C7 C8 -179.40(11) n
C5 C6 C7 C8 0.70(19) n
C6 C7 C8 C9 0.80(18) n
C7 C8 C9 C4 -1.85(18) n
C7 C8 C9 N1 -175.28(12) n
C5 C4 C9 C8 1.43(17) n
C3 C4 C9 C8 -175.79(10) n
C5 C4 C9 N1 176.28(10) n
C3 C4 C9 N1 -0.94(12) n
C10 N1 C9 C8 1.4(2) n
C2 N1 C9 C8 173.20(12) n
C10 N1 C9 C4 -172.74(11) n
C2 N1 C9 C4 -0.90(12) n
C2 N1 C10 O1 -29.24(18) y
C9 N1 C10 O1 141.34(13) n
C2 N1 C10 C11 147.80(11) n
C9 N1 C10 C11 -41.62(16) n
O1 C10 C11 C12 138.60(13) y
N1 C10 C11 C12 -38.43(16) n
O1 C10 C11 C16 -35.68(18) n
N1 C10 C11 C16 147.28(11) n
C16 C11 C12 C13 0.61(18) n
C10 C11 C12 C13 -173.58(11) n
C11 C12 C13 C14 -1.11(18) n
C12 C13 C14 C15 0.42(18) n
C12 C13 C14 Cl1 -178.76(9) n
C13 C14 C15 C16 0.78(18) n
Cl1 C14 C15 C16 179.95(9) n
C14 C15 C16 C11 -1.28(18) n
C12 C11 C16 C15 0.61(18) n
C10 C11 C16 C15 175.00(11) n
C2 C3 C18 C19 81.43(14) n
C4 C3 C18 C19 -97.92(13) n
C3 C18 C19 O3 72.84(15) n
C3 C18 C19 O4 -104.93(12) n

loop_
_cod_related_entry_id
_cod_related_entry_database
_cod_related_entry_code
1 ChemSpider 21131612
